data_1504087
loop_
_publ_author_name
'Hermange, Philippe'
'Tran Huu Dau, Marie Elise'
'Retailleau, Pascal'
'Dodd, Robert H.'

_publ_section_title
;
 Highly diastereoselective three-component vinylogous Mannich reaction
 between isoquinolines, acyl/sulfonyl chlorides, and silyloxyfurans.
;
_journal_issue 18
_journal_name_full 'Organic letters'
_journal_page_first 4044
_journal_page_last 4047
_journal_paper_doi 10.1021/ol901452d
_journal_volume 11
_journal_year 2009
_chemical_formula_moiety 'C13 H15 N O2'
_chemical_formula_sum 'C13 H15 N O2'
_chemical_formula_weight 217.26
_chemical_name_systematic
; 
 1-hydroxy-2,3,6,7-tetrahydro-1H-pyrido[2,1-a]isoquinolin-4(11bH)-one 
;
_space_group_IT_number 14
_symmetry_cell_setting monoclinic
_symmetry_space_group_name_Hall '-P 2ybc'
_symmetry_space_group_name_H-M 'P 1 21/c 1'
_atom_sites_solution_hydrogens difmap
_atom_sites_solution_primary direct
_atom_sites_solution_secondary difmap
_audit_creation_method SHELXL-97
_cell_angle_alpha 90.00
_cell_angle_beta 110.233(5)
_cell_angle_gamma 90.00
_cell_formula_units_Z 4
_cell_length_a 5.735(3)
_cell_length_b 15.439(6)
_cell_length_c 13.086(5)
_cell_measurement_reflns_used 1881
_cell_measurement_temperature 293(2)
_cell_measurement_theta_max 25.028
_cell_measurement_theta_min 0.407
_cell_volume 1087.2(8)
_computing_cell_refinement 'DENZO (Otwinowski & Minor, 1997); COLLECT (Nonius B.V., 1999)'
_computing_data_collection 'DENZO (Otwinowski & Minor, 1997); COLLECT (Nonius B.V., 1999)'
_computing_data_reduction 'SCALEPACK (Otwinowski & Minor, 1997)'
_computing_molecular_graphics 'PLATON (Spek, 2003)'
_computing_publication_material 'SHELXL97 (Sheldrick, 2008)'
_computing_structure_refinement 'SHELXL97 (Sheldrick, 2008); CRYSTALBUILDER (Welter, 2006)'
_computing_structure_solution 'SHELXS97 (Sheldrick, 2008)'
_diffrn_ambient_temperature 293(2)
_diffrn_measured_fraction_theta_full 0.994
_diffrn_measured_fraction_theta_max 0.994
_diffrn_measurement_device_type 'Nonius kappa-CCD diffractometer'
_diffrn_measurement_method 'phi scan'
_diffrn_radiation_monochromator graphite
_diffrn_radiation_source 'fine-focus sealed tube'
_diffrn_radiation_type MoK\a
_diffrn_radiation_wavelength 0.71069
_diffrn_reflns_av_R_equivalents 0.0589
_diffrn_reflns_av_sigmaI/netI 0.0918
_diffrn_reflns_limit_h_max 6
_diffrn_reflns_limit_h_min -6
_diffrn_reflns_limit_k_max 18
_diffrn_reflns_limit_k_min -17
_diffrn_reflns_limit_l_max 15
_diffrn_reflns_limit_l_min -15
_diffrn_reflns_number 6330
_diffrn_reflns_theta_full 25.04
_diffrn_reflns_theta_max 25.04
_diffrn_reflns_theta_min 2.12
_exptl_absorpt_coefficient_mu 0.090
_exptl_absorpt_correction_T_max 0.996
_exptl_absorpt_correction_T_min 0.921
_exptl_absorpt_correction_type multi-scan
_exptl_absorpt_process_details 'Scalepack (Otwinowski & Minor, 1997)'
_exptl_crystal_colour colourless
_exptl_crystal_density_diffrn 1.327
_exptl_crystal_density_method 'not measured'
_exptl_crystal_description 'thin plate'
_exptl_crystal_F_000 464
_exptl_crystal_size_max 0.32
_exptl_crystal_size_mid 0.29
_exptl_crystal_size_min 0.05
_refine_diff_density_max 0.182
_refine_diff_density_min -0.180
_refine_diff_density_rms 0.044
_refine_ls_extinction_method none
_refine_ls_goodness_of_fit_ref 0.974
_refine_ls_hydrogen_treatment constr
_refine_ls_matrix_type full
_refine_ls_number_parameters 145
_refine_ls_number_reflns 1907
_refine_ls_number_restraints 0
_refine_ls_restrained_S_all 0.974
_refine_ls_R_factor_all 0.1321
_refine_ls_R_factor_gt 0.0542
_refine_ls_shift/su_max 0.000
_refine_ls_shift/su_mean 0.000
_refine_ls_structure_factor_coef Fsqd
_refine_ls_weighting_details 'calc w=1/[\s^2^(Fo^2^)+(0.0577P)^2^+0.0000P] where P=(Fo^2^+2Fc^2^)/3'
_refine_ls_weighting_scheme calc
_refine_ls_wR_factor_gt 0.1093
_refine_ls_wR_factor_ref 0.1390
_reflns_number_gt 994
_reflns_number_total 1907
_reflns_threshold_expression >2sigma(I)
_cod_data_source_file ol901452d_si_004.cif
_cod_data_source_block compound_24
_cod_original_sg_symbol_H-M 'P 21/c'
_cod_database_code 1504087

loop_
_symmetry_equiv_pos_as_xyz
'x, y, z'
'-x, y+1/2, -z+1/2'
'-x, -y, -z'
'x, -y-1/2, z-1/2'

loop_
_atom_site_label
_atom_site_type_symbol
_atom_site_fract_x
_atom_site_fract_y
_atom_site_fract_z
_atom_site_U_iso_or_equiv
_atom_site_adp_type
_atom_site_occupancy
_atom_site_symmetry_multiplicity
_atom_site_calc_flag
_atom_site_refinement_flags
O1 O -0.0539(4) 0.73169(15) 1.08509(17) 0.0593(7) Uani 1 1 d .
O2 O -0.0085(4) 0.68261(13) 0.77296(15) 0.0490(6) Uani 1 1 d .
H2O H 0.0075 0.7064 0.7197 0.074 Uiso 1 1 calc R
N1 N 0.2054(4) 0.76461(16) 0.99363(18) 0.0442(7) Uani 1 1 d .
C1 C 0.0568(5) 0.7098(2) 1.0228(2) 0.0447(8) Uani 1 1 d .
C2 C 0.0182(6) 0.6200(2) 0.9765(2) 0.0493(8) Uani 1 1 d .
H2A H -0.1495 0.6161 0.9243 0.059 Uiso 1 1 calc R
H2B H 0.0302 0.5797 1.0351 0.059 Uiso 1 1 calc R
C3 C 0.1968(6) 0.59092(18) 0.9210(2) 0.0483(8) Uani 1 1 d .
H3A H 0.3559 0.5759 0.9752 0.058 Uiso 1 1 calc R
H3B H 0.1316 0.5401 0.8767 0.058 Uiso 1 1 calc R
C4 C 0.2295(5) 0.66406(19) 0.8502(2) 0.0421(8) Uani 1 1 d .
H4 H 0.3396 0.6448 0.8117 0.050 Uiso 1 1 calc R
C8A' C 0.3851(5) 0.81852(19) 0.8579(2) 0.0387(7) Uani 1 1 d .
C1' C 0.3476(5) 0.74105(18) 0.9222(2) 0.0397(8) Uani 1 1 d .
H1' H 0.5128 0.7225 0.9699 0.048 Uiso 1 1 calc R
C4A' C 0.2936(5) 0.90067(19) 0.8664(2) 0.0431(8) Uani 1 1 d .
C4' C 0.1694(6) 0.9172(2) 0.9486(3) 0.0576(9) Uani 1 1 d .
H4'1 H -0.0095 0.9141 0.9132 0.069 Uiso 1 1 calc R
H4'2 H 0.2111 0.9749 0.9786 0.069 Uiso 1 1 calc R
C7' C 0.5623(6) 0.8733(2) 0.7280(3) 0.0564(9) Uani 1 1 d .
H7' H 0.6543 0.8643 0.6827 0.068 Uiso 1 1 calc R
C3' C 0.2515(6) 0.8513(2) 1.0397(3) 0.0569(9) Uani 1 1 d .
H3'1 H 0.4272 0.8585 1.0806 0.068 Uiso 1 1 calc R
H3'2 H 0.1603 0.8600 1.0890 0.068 Uiso 1 1 calc R
C8' C 0.5234(5) 0.8066(2) 0.7894(2) 0.0477(8) Uani 1 1 d .
H8' H 0.5901 0.7523 0.7854 0.057 Uiso 1 1 calc R
C5' C 0.3323(6) 0.9673(2) 0.8024(3) 0.0583(9) Uani 1 1 d .
H5' H 0.2679 1.0220 0.8059 0.070 Uiso 1 1 calc R
C6' C 0.4645(6) 0.9533(2) 0.7339(3) 0.0626(10) Uani 1 1 d .
H6' H 0.4876 0.9985 0.6913 0.075 Uiso 1 1 calc R

loop_
_atom_site_aniso_label
_atom_site_aniso_U_11
_atom_site_aniso_U_22
_atom_site_aniso_U_33
_atom_site_aniso_U_23
_atom_site_aniso_U_13
_atom_site_aniso_U_12
O1 0.0505(13) 0.0908(18) 0.0426(13) -0.0119(12) 0.0239(12) -0.0047(12)
O2 0.0516(13) 0.0570(14) 0.0374(12) 0.0032(10) 0.0141(11) -0.0063(11)
N1 0.0486(15) 0.0495(17) 0.0375(15) -0.0121(12) 0.0187(13) -0.0090(13)
C1 0.0345(16) 0.062(2) 0.0326(17) -0.0015(16) 0.0059(15) 0.0010(16)
C2 0.054(2) 0.054(2) 0.0411(19) 0.0089(16) 0.0169(16) -0.0055(16)
C3 0.060(2) 0.0384(18) 0.049(2) 0.0046(16) 0.0220(17) 0.0035(16)
C4 0.0431(18) 0.0441(19) 0.0418(18) -0.0019(15) 0.0183(16) 0.0060(15)
C8A' 0.0306(15) 0.046(2) 0.0349(17) -0.0008(15) 0.0055(14) -0.0010(14)
C1' 0.0353(16) 0.050(2) 0.0341(17) 0.0013(15) 0.0122(14) 0.0034(14)
C4A' 0.0409(17) 0.0431(19) 0.0404(18) -0.0031(16) 0.0077(15) -0.0038(15)
C4' 0.058(2) 0.048(2) 0.067(2) -0.0184(19) 0.023(2) -0.0021(17)
C7' 0.054(2) 0.065(2) 0.052(2) 0.0025(19) 0.0218(18) -0.0140(19)
C3' 0.063(2) 0.065(2) 0.046(2) -0.0181(18) 0.0217(18) -0.0083(18)
C8' 0.0432(18) 0.054(2) 0.046(2) 0.0009(16) 0.0148(17) -0.0024(15)
C5' 0.059(2) 0.042(2) 0.062(2) 0.0027(18) 0.0054(19) -0.0040(17)
C6' 0.067(2) 0.061(3) 0.054(2) 0.0072(19) 0.014(2) -0.022(2)

loop_
_atom_type_symbol
_atom_type_description
_atom_type_scat_dispersion_real
_atom_type_scat_dispersion_imag
_atom_type_scat_source
C C 0.0033 0.0016 'International Tables Vol C Tables 4.2.6.8 and 6.1.1.4'
H H 0.0000 0.0000 'International Tables Vol C Tables 4.2.6.8 and 6.1.1.4'
N N 0.0061 0.0033 'International Tables Vol C Tables 4.2.6.8 and 6.1.1.4'
O O 0.0106 0.0060 'International Tables Vol C Tables 4.2.6.8 and 6.1.1.4'

loop_
_geom_angle_atom_site_label_1
_geom_angle_atom_site_label_2
_geom_angle_atom_site_label_3
_geom_angle
C4 O2 H2O 109.5
C1 N1 C3' 120.3(2)
C1 N1 C1' 124.3(2)
C3' N1 C1' 115.2(2)
O1 C1 N1 122.2(3)
O1 C1 C2 118.7(3)
N1 C1 C2 119.2(3)
C1 C2 C3 115.9(2)
C1 C2 H2A 108.3
C3 C2 H2A 108.3
C1 C2 H2B 108.3
C3 C2 H2B 108.3
H2A C2 H2B 107.4
C4 C3 C2 108.7(2)
C4 C3 H3A 110.0
C2 C3 H3A 110.0
C4 C3 H3B 110.0
C2 C3 H3B 110.0
H3A C3 H3B 108.3
O2 C4 C3 107.1(2)
O2 C4 C1' 113.3(2)
C3 C4 C1' 109.1(2)
O2 C4 H4 109.1
C3 C4 H4 109.1
C1' C4 H4 109.1
C4A' C8A' C8' 119.0(3)
C4A' C8A' C1' 122.9(2)
C8' C8A' C1' 118.1(3)
N1 C1' C8A' 111.7(2)
N1 C1' C4 111.0(2)
C8A' C1' C4 112.9(2)
N1 C1' H1' 106.9
C8A' C1' H1' 106.9
C4 C1' H1' 106.9
C8A' C4A' C5' 118.8(3)
C8A' C4A' C4' 119.8(3)
C5' C4A' C4' 121.3(3)
C4A' C4' C3' 110.8(3)
C4A' C4' H4'1 109.5
C3' C4' H4'1 109.5
C4A' C4' H4'2 109.5
C3' C4' H4'2 109.5
H4'1 C4' H4'2 108.1
C6' C7' C8' 119.5(3)
C6' C7' H7' 120.3
C8' C7' H7' 120.3
N1 C3' C4' 109.3(2)
N1 C3' H3'1 109.8
C4' C3' H3'1 109.8
N1 C3' H3'2 109.8
C4' C3' H3'2 109.8
H3'1 C3' H3'2 108.3
C7' C8' C8A' 121.3(3)
C7' C8' H8' 119.4
C8A' C8' H8' 119.4
C6' C5' C4A' 120.9(3)
C6' C5' H5' 119.5
C4A' C5' H5' 119.5
C7' C6' C5' 120.4(3)
C7' C6' H6' 119.8
C5' C6' H6' 119.8

loop_
_geom_bond_atom_site_label_1
_geom_bond_atom_site_label_2
_geom_bond_distance
O1 C1 1.241(3)
O2 C4 1.418(3)
O2 H2O 0.8200
N1 C1 1.346(4)
N1 C3' 1.455(4)
N1 C1' 1.483(3)
C1 C2 1.498(4)
C2 C3 1.514(4)
C2 H2A 0.9700
C2 H2B 0.9700
C3 C4 1.513(4)
C3 H3A 0.9700
C3 H3B 0.9700
C4 C1' 1.522(4)
C4 H4 0.9800
C8A' C4A' 1.392(4)
C8A' C8' 1.399(4)
C8A' C1' 1.520(4)
C1' H1' 0.9800
C4A' C5' 1.392(4)
C4A' C4' 1.504(4)
C4' C3' 1.512(4)
C4' H4'1 0.9700
C4' H4'2 0.9700
C7' C6' 1.369(4)
C7' C8' 1.372(4)
C7' H7' 0.9300
C3' H3'1 0.9700
C3' H3'2 0.9700
C8' H8' 0.9300
C5' C6' 1.377(4)
C5' H5' 0.9300
C6' H6' 0.9300

loop_
_geom_torsion_atom_site_label_1
_geom_torsion_atom_site_label_2
_geom_torsion_atom_site_label_3
_geom_torsion_atom_site_label_4
_geom_torsion
C3' N1 C1 O1 3.3(4)
C1' N1 C1 O1 178.1(3)
C3' N1 C1 C2 -178.3(3)
C1' N1 C1 C2 -3.4(4)
O1 C1 C2 C3 -167.6(3)
N1 C1 C2 C3 13.9(4)
C1 C2 C3 C4 -43.7(4)
C2 C3 C4 O2 -59.7(3)
C2 C3 C4 C1' 63.3(3)
C1 N1 C1' C8A' 150.5(3)
C3' N1 C1' C8A' -34.4(3)
C1 N1 C1' C4 23.5(4)
C3' N1 C1' C4 -161.4(2)
C4A' C8A' C1' N1 -0.3(4)
C8' C8A' C1' N1 178.0(2)
C4A' C8A' C1' C4 125.6(3)
C8' C8A' C1' C4 -56.0(3)
O2 C4 C1' N1 66.3(3)
C3 C4 C1' N1 -53.0(3)
O2 C4 C1' C8A' -60.1(3)
C3 C4 C1' C8A' -179.3(2)
C8' C8A' C4A' C5' 3.1(4)
C1' C8A' C4A' C5' -178.5(3)
C8' C8A' C4A' C4' -173.2(3)
C1' C8A' C4A' C4' 5.2(4)
C8A' C4A' C4' C3' 22.6(4)
C5' C4A' C4' C3' -153.6(3)
C1 N1 C3' C4' -121.4(3)
C1' N1 C3' C4' 63.3(3)
C4A' C4' C3' N1 -55.0(3)
C6' C7' C8' C8A' 0.1(5)
C4A' C8A' C8' C7' -2.3(4)
C1' C8A' C8' C7' 179.2(3)
C8A' C4A' C5' C6' -1.8(5)
C4' C4A' C5' C6' 174.5(3)
C8' C7' C6' C5' 1.3(5)
C4A' C5' C6' C7' -0.4(5)
